data_7042556
loop_
_publ_author_name
'Chatterjee, Madhumita'
'Mondal, Prasenjit'
'Beyer, Katharina'
'Paretzki, Alexa'
'Kaim, Wolfgang'
'Lahiri, Goutam Kumar'

_publ_section_title
;
 A structurally characterised redox pair involving an indigo radical:
 indigo based redox activity in complexes with one or two [Ru(bpy)2]
 fragments.
;
_journal_issue 15
_journal_name_full 'Dalton transactions (Cambridge, England : 2003)'
_journal_page_first 5091
_journal_page_last 5102
_journal_paper_doi 10.1039/c7dt00055c
_journal_volume 46
_journal_year 2017
_chemical_formula_moiety 'C56 H40 N10 O2 Ru2, 3(Cl O4)'
_chemical_formula_sum 'C56 H40 Cl3 N10 O14 Ru2'
_chemical_formula_weight 1385.47
_space_group_crystal_system monoclinic
_space_group_IT_number 14
_space_group_name_Hall '-P 2yn'
_space_group_name_H-M_alt 'P 1 21/n 1'
_symmetry_space_group_name_Hall '-P 2yn'
_symmetry_space_group_name_H-M 'P 1 21/n 1'
_atom_sites_solution_hydrogens geom
_audit_creation_date 2016-11-03
_audit_creation_method
;
Olex2 1.2
(compiled 2016.09.09 svn.r3337 for OlexSys, GUI svn.r5227)
;
_audit_update_record
;
2017-02-15 deposited with the CCDC.
2017-03-22 downloaded from the CCDC.
;
_cell_angle_alpha 90
_cell_angle_beta 104.716(3)
_cell_angle_gamma 90
_cell_formula_units_Z 4
_cell_length_a 12.7946(3)
_cell_length_b 18.2770(5)
_cell_length_c 24.8597(6)
_cell_measurement_reflns_used 15563
_cell_measurement_temperature 150(2)
_cell_measurement_theta_max 29.2
_cell_measurement_theta_min 3.0
_cell_volume 5622.7(3)
_computing_cell_refinement
;
CrystalClear-SM Expert 2.1 b28 (Rigaku, 2013)
;
_computing_data_collection
;
CrystalClear-SM Expert 2.1 b28 (Rigaku, 2013)
;
_computing_data_reduction
;
CrystalClear-SM Expert 2.1 b28 (Rigaku, 2013)
;
_computing_molecular_graphics 'Olex2 (Dolomanov et al., 2009)'
_computing_publication_material 'Olex2 (Dolomanov et al., 2009)'
_computing_structure_refinement 'ShelXL (Sheldrick, 2015)'
_diffrn_ambient_temperature 150(2)
_diffrn_detector_area_resol_mean 28.5714
_diffrn_measured_fraction_theta_full 0.982
_diffrn_measured_fraction_theta_max 0.982
_diffrn_measurement_device_type 'Rigaku Saturn724+ (4x4 bin mode)'
_diffrn_radiation_type MoK\a
_diffrn_radiation_wavelength 0.71073
_diffrn_reflns_av_R_equivalents 0.0865
_diffrn_reflns_av_unetI/netI 0.0635
_diffrn_reflns_Laue_measured_fraction_full 0.982
_diffrn_reflns_Laue_measured_fraction_max 0.982
_diffrn_reflns_limit_h_max 15
_diffrn_reflns_limit_h_min -15
_diffrn_reflns_limit_k_max 21
_diffrn_reflns_limit_k_min -21
_diffrn_reflns_limit_l_max 28
_diffrn_reflns_limit_l_min -29
_diffrn_reflns_number 46890
_diffrn_reflns_point_group_measured_fraction_full 0.982
_diffrn_reflns_point_group_measured_fraction_max 0.982
_diffrn_reflns_theta_full 25.000
_diffrn_reflns_theta_max 25.000
_diffrn_reflns_theta_min 2.229
_exptl_absorpt_coefficient_mu 0.757
_exptl_absorpt_correction_T_max 0.975
_exptl_absorpt_correction_T_min 0.892
_exptl_absorpt_correction_type numerical
_exptl_crystal_colour violet
_exptl_crystal_density_diffrn 1.637
_exptl_crystal_description prism
_exptl_crystal_F_000 2788
_exptl_crystal_size_max 0.22
_exptl_crystal_size_mid 0.21
_exptl_crystal_size_min 0.04
_refine_diff_density_max 1.191
_refine_diff_density_min -0.708
_refine_diff_density_rms 0.129
_refine_ls_extinction_method none
_refine_ls_goodness_of_fit_ref 1.051
_refine_ls_hydrogen_treatment constr
_refine_ls_matrix_type full
_refine_ls_number_parameters 766
_refine_ls_number_reflns 9740
_refine_ls_number_restraints 0
_refine_ls_restrained_S_all 1.051
_refine_ls_R_factor_all 0.0729
_refine_ls_R_factor_gt 0.0561
_refine_ls_shift/su_max 0.002
_refine_ls_shift/su_mean 0.000
_refine_ls_structure_factor_coef Fsqd
_refine_ls_weighting_details 'w=1/[\s^2^(Fo^2^)+(0.0588P)^2^+13.6236P] where P=(Fo^2^+2Fc^2^)/3'
_refine_ls_weighting_scheme calc
_refine_ls_wR_factor_gt 0.1288
_refine_ls_wR_factor_ref 0.1417
_reflns_Friedel_coverage 0.000
_reflns_number_gt 7774
_reflns_number_total 9740
_reflns_threshold_expression 'I > 2\s(I)'
_cod_data_source_file c7dt00055c2.cif
_cod_data_source_block 2ClO43
_cod_depositor_comments
;
The following automatic conversions were performed:

'_exptl_absorpt_correction_type' value 'Numerical' changed to
'numerical' according to
/home/data/users/saulius/crontab/automatic-downloads/rss-feeds/RSC/lib/dictionaries/cif_core.dic
dictionary named 'cif_core.dic' version 2.4.2 from 2011-04-26.

Automatic conversion script
Id: cif_fix_values 4973 2017-02-22 13:04:09Z antanas 

 Adding full bibliography for 7042554--7042556.cif.
;
_cod_database_code 7042556
_shelx_shelxl_version_number 2014/7
_shelx_space_group_comment
;
The symmetry employed for this shelxl refinement is uniquely defined
by the following loop, which should always be used as a source of
symmetry information in preference to the above space-group names.
They are only intended as comments.
;
_olex2_refinement_description
;
1. Fixed Uiso
 At 1.2 times of:
  All C(H) groups
2.a Aromatic/amide H refined with riding coordinates:
 C43(H43), C38(H38), C29(H29), C44(H44), C47(H47), C27(H27), C48(H48),
 C35(H35), C5(H5), C40(H40), C17(H17), C45(H45), C37(H37), C12(H12), C18(H18),
 C33(H33), C36(H36), C56(H56), C28(H28), C46(H46), C2(H2), C20(H20), C30(H30),
 C25(H25), C49(H49), C39(H39), C26(H26), C55(H55), C23(H23), C19(H19), C34(H34),
  C53(H53), C15(H15), C14(H14), C24(H24), C13(H13), C50(H50), C4(H4), C3(H3),
 C54(H54)
;
_olex2_submission_special_instructions 'No special instructions were received'

loop_
_space_group_symop_operation_xyz
'x, y, z'
'-x+1/2, y+1/2, -z+1/2'
'-x, -y, -z'
'x-1/2, -y-1/2, z-1/2'

loop_
_atom_site_label
_atom_site_type_symbol
_atom_site_fract_x
_atom_site_fract_y
_atom_site_fract_z
_atom_site_U_iso_or_equiv
_atom_site_adp_type
_atom_site_occupancy
_atom_site_site_symmetry_order
_atom_site_calc_flag
_atom_site_refinement_flags_posn
Ru2 Ru 0.20435(3) 0.60583(2) 0.87095(2) 0.02251(13) Uani 1 1 d .
Ru1 Ru 0.42251(3) 0.59615(2) 0.67210(2) 0.02586(13) Uani 1 1 d .
Cl1 Cl 0.57006(10) 0.44665(7) 0.86321(5) 0.0326(3) Uani 1 1 d .
Cl2 Cl -0.11076(12) 0.59803(9) 0.66925(6) 0.0468(4) Uani 1 1 d .
Cl3 Cl -0.05018(11) 0.74932(10) 0.98423(6) 0.0515(4) Uani 1 1 d .
O1 O 0.3566(3) 0.6447(2) 0.87511(15) 0.0333(9) Uani 1 1 d .
O2 O 0.3222(3) 0.5133(2) 0.68514(16) 0.0386(9) Uani 1 1 d .
N2 N 0.2114(3) 0.5481(2) 0.79913(18) 0.0332(10) Uani 1 1 d .
N8 N 0.2195(3) 0.6772(2) 0.93660(16) 0.0259(9) Uani 1 1 d .
N9 N 0.0583(3) 0.5706(2) 0.88092(18) 0.0300(10) Uani 1 1 d .
N10 N 0.2523(3) 0.5164(2) 0.92116(16) 0.0253(9) Uani 1 1 d .
N7 N 0.1434(3) 0.7011(2) 0.82922(17) 0.0277(10) Uani 1 1 d .
N5 N 0.5452(3) 0.5198(2) 0.68374(18) 0.0289(10) Uani 1 1 d .
C11 C 0.1886(4) 0.4625(3) 0.72832(19) 0.0230(11) Uani 1 1 d .
N3 N 0.3046(3) 0.6758(2) 0.65155(18) 0.0299(10) Uani 1 1 d .
N4 N 0.5085(3) 0.6810(2) 0.65098(17) 0.0291(10) Uani 1 1 d .
N1 N 0.4476(3) 0.6283(2) 0.75353(18) 0.0314(10) Uani 1 1 d .
O6 O 0.5675(4) 0.4285(3) 0.91895(17) 0.0595(13) Uani 1 1 d .
O14 O 0.0135(4) 0.8044(3) 1.0204(2) 0.0748(16) Uani 1 1 d .
O12 O 0.0032(3) 0.6790(3) 0.99236(19) 0.0593(13) Uani 1 1 d .
O10 O -0.1438(4) 0.6067(3) 0.71953(19) 0.0725(16) Uani 1 1 d .
N6 N 0.3960(3) 0.5518(3) 0.59324(18) 0.0325(10) Uani 1 1 d .
O7 O -0.0044(4) 0.5688(3) 0.6792(2) 0.0633(13) Uani 1 1 d .
O3 O 0.4639(3) 0.4408(3) 0.82756(19) 0.0604(13) Uani 1 1 d .
C9 C 0.2870(4) 0.5632(3) 0.76837(19) 0.0229(10) Uani 1 1 d .
C6 C 0.5083(4) 0.6823(3) 0.8416(2) 0.0271(11) Uani 1 1 d .
O13 O -0.1516(3) 0.7443(3) 0.9987(2) 0.0625(13) Uani 1 1 d .
O4 O 0.6044(4) 0.5211(2) 0.8614(2) 0.0615(13) Uani 1 1 d .
O11 O -0.0659(4) 0.7718(3) 0.9276(2) 0.0754(17) Uani 1 1 d .
C10 C 0.2724(4) 0.5125(3) 0.7220(2) 0.0354(13) Uani 1 1 d .
C8 C 0.3714(4) 0.6133(3) 0.7851(2) 0.0308(12) Uani 1 1 d .
C50 C -0.0288(4) 0.4848(3) 0.9295(2) 0.0375(14) Uani 1 1 d .
H43 H -0.0234 0.4464 0.9546 0.045 Uiso 1 1 calc R
O8 O -0.1065(4) 0.6703(3) 0.6448(2) 0.0700(15) Uani 1 1 d .
C55 C 0.3800(4) 0.4351(3) 0.9773(2) 0.0360(13) Uani 1 1 d .
H38 H 0.4512 0.4192 0.9892 0.043 Uiso 1 1 calc R
O5 O 0.6409(4) 0.3982(3) 0.8448(2) 0.0665(14) Uani 1 1 d .
C52 C 0.1726(4) 0.4834(3) 0.9409(2) 0.0284(11) Uani 1 1 d .
C51 C 0.0633(4) 0.5137(3) 0.9173(2) 0.0291(12) Uani 1 1 d .
C7 C 0.4056(4) 0.6474(3) 0.8384(2) 0.0316(12) Uani 1 1 d .
C29 C 0.7082(5) 0.4183(4) 0.6884(3) 0.0499(17) Uani 1 1 d .
H29 H 0.7639 0.3851 0.6898 0.060 Uiso 1 1 calc R
C49 C -0.1283(4) 0.5143(4) 0.9034(2) 0.0417(15) Uani 1 1 d .
H44 H -0.1911 0.4955 0.9104 0.050 Uiso 1 1 calc R
C46 C 0.2617(4) 0.6613(3) 0.9907(2) 0.0307(12) Uani 1 1 d .
H47 H 0.2710 0.6125 1.0013 0.037 Uiso 1 1 calc R
C27 C 0.6220(4) 0.5092(3) 0.7304(2) 0.0356(13) Uani 1 1 d .
H27 H 0.6201 0.5365 0.7617 0.043 Uiso 1 1 calc R
C45 C 0.2918(4) 0.7151(3) 1.0311(2) 0.0376(14) Uani 1 1 d .
H48 H 0.3204 0.7024 1.0682 0.045 Uiso 1 1 calc R
C35 C 0.2951(5) 0.5313(4) 0.4996(3) 0.0480(16) Uani 1 1 d .
H35 H 0.2394 0.5455 0.4695 0.058 Uiso 1 1 calc R
C5 C 0.5810(4) 0.7206(3) 0.8809(2) 0.0352(13) Uani 1 1 d .
H5 H 0.5653 0.7306 0.9146 0.042 Uiso 1 1 calc R
C53 C 0.1953(5) 0.4270(3) 0.9791(2) 0.0406(14) Uani 1 1 d .
H40 H 0.1404 0.4054 0.9919 0.049 Uiso 1 1 calc R
C17 C 0.1983(4) 0.6658(3) 0.6471(2) 0.0379(14) Uani 1 1 d .
H17 H 0.1731 0.6194 0.6526 0.045 Uiso 1 1 calc R
O9 O -0.1886(4) 0.5574(3) 0.6310(2) 0.0787(17) Uani 1 1 d .
C48 C -0.1339(4) 0.5708(3) 0.8673(3) 0.0424(15) Uani 1 1 d .
H45 H -0.2006 0.5910 0.8498 0.051 Uiso 1 1 calc R
C56 C 0.3526(4) 0.4908(3) 0.9388(2) 0.0281(11) Uani 1 1 d .
H37 H 0.4065 0.5113 0.9246 0.034 Uiso 1 1 calc R
C16 C 0.1531(4) 0.4878(3) 0.7738(2) 0.0331(12) Uani 1 1 d .
C12 C 0.1403(5) 0.4030(3) 0.6958(3) 0.0434(15) Uani 1 1 d .
H12 H 0.1658 0.3871 0.6660 0.052 Uiso 1 1 calc R
C18 C 0.1262(4) 0.7234(4) 0.6346(2) 0.0428(15) Uani 1 1 d .
H18 H 0.0529 0.7153 0.6307 0.051 Uiso 1 1 calc R
C32 C 0.4591(4) 0.4934(3) 0.5886(2) 0.0325(12) Uani 1 1 d .
C33 C 0.4389(5) 0.4518(4) 0.5403(2) 0.0413(15) Uani 1 1 d .
H33 H 0.4815 0.4111 0.5384 0.050 Uiso 1 1 calc R
C1 C 0.5283(4) 0.6673(3) 0.7872(2) 0.0358(13) Uani 1 1 d .
C36 C 0.3162(5) 0.5707(4) 0.5482(2) 0.0472(16) Uani 1 1 d .
H36 H 0.2743 0.6117 0.5503 0.057 Uiso 1 1 calc R
C41 C 0.1542(5) 0.7617(3) 0.8621(2) 0.0365(13) Uani 1 1 d .
C37 C 0.0930(4) 0.7074(3) 0.7756(2) 0.0373(13) Uani 1 1 d .
H56 H 0.0872 0.6664 0.7530 0.045 Uiso 1 1 calc R
C28 C 0.7054(5) 0.4585(3) 0.7343(3) 0.0424(15) Uani 1 1 d .
H28 H 0.7581 0.4523 0.7674 0.051 Uiso 1 1 calc R
C47 C -0.0391(4) 0.5989(3) 0.8564(3) 0.0403(14) Uani 1 1 d .
H46 H -0.0439 0.6378 0.8318 0.048 Uiso 1 1 calc R
C2 C 0.6269(5) 0.6918(3) 0.7795(3) 0.0431(15) Uani 1 1 d .
H2 H 0.6449 0.6828 0.7461 0.052 Uiso 1 1 calc R
C31 C 0.5462(4) 0.4781(3) 0.6382(2) 0.0328(12) Uani 1 1 d .
C20 C 0.2714(5) 0.8028(3) 0.6320(3) 0.0444(15) Uani 1 1 d .
H20 H 0.2974 0.8493 0.6277 0.053 Uiso 1 1 calc R
C42 C 0.2047(4) 0.7490(3) 0.9221(2) 0.0343(13) Uani 1 1 d .
C30 C 0.6281(5) 0.4271(4) 0.6402(3) 0.0447(15) Uani 1 1 d .
H30 H 0.6285 0.3991 0.6090 0.054 Uiso 1 1 calc R
C25 C 0.6672(4) 0.7411(4) 0.6395(3) 0.0436(15) Uani 1 1 d .
H25 H 0.7399 0.7382 0.6398 0.052 Uiso 1 1 calc R
C44 C 0.2786(5) 0.7873(4) 1.0157(2) 0.0499(17) Uani 1 1 d .
H49 H 0.2985 0.8243 1.0420 0.060 Uiso 1 1 calc R
C21 C 0.3410(4) 0.7433(3) 0.6422(2) 0.0322(12) Uani 1 1 d .
C54 C 0.3003(5) 0.4033(3) 0.9977(3) 0.0459(16) Uani 1 1 d .
H39 H 0.3174 0.3660 1.0239 0.055 Uiso 1 1 calc R
C26 C 0.6113(4) 0.6787(3) 0.6474(2) 0.0370(13) Uani 1 1 d .
H26 H 0.6462 0.6338 0.6503 0.044 Uiso 1 1 calc R
C38 C 0.0490(5) 0.7730(3) 0.7523(2) 0.0442(15) Uani 1 1 d .
H55 H 0.0105 0.7750 0.7152 0.053 Uiso 1 1 calc R
C23 C 0.5069(5) 0.8086(3) 0.6319(3) 0.0420(14) Uani 1 1 d .
H23 H 0.4692 0.8526 0.6252 0.050 Uiso 1 1 calc R
C19 C 0.1630(5) 0.7919(4) 0.6281(3) 0.0492(17) Uani 1 1 d .
H19 H 0.1152 0.8312 0.6210 0.059 Uiso 1 1 calc R
C34 C 0.3564(5) 0.4707(4) 0.4957(3) 0.0482(16) Uani 1 1 d .
H34 H 0.3421 0.4430 0.4632 0.058 Uiso 1 1 calc R
C22 C 0.4560(4) 0.7463(3) 0.6425(2) 0.0340(13) Uani 1 1 d .
C40 C 0.1169(5) 0.8291(4) 0.8406(2) 0.0496(16) Uani 1 1 d .
H53 H 0.1280 0.8704 0.8632 0.060 Uiso 1 1 calc R
C15 C 0.0648(5) 0.4529(3) 0.7862(2) 0.0397(14) Uani 1 1 d .
H15 H 0.0377 0.4685 0.8156 0.048 Uiso 1 1 calc R
C14 C 0.0189(5) 0.3942(3) 0.7532(2) 0.0435(15) Uani 1 1 d .
H14 H -0.0395 0.3704 0.7613 0.052 Uiso 1 1 calc R
C24 C 0.6150(5) 0.8059(4) 0.6314(3) 0.0485(16) Uani 1 1 d .
H24 H 0.6511 0.8482 0.6255 0.058 Uiso 1 1 calc R
C13 C 0.0558(5) 0.3693(4) 0.7087(3) 0.0485(16) Uani 1 1 d .
H13 H 0.0226 0.3296 0.6878 0.058 Uiso 1 1 calc R
C43 C 0.2355(5) 0.8039(3) 0.9607(2) 0.0490(16) Uani 1 1 d .
H50 H 0.2272 0.8526 0.9494 0.059 Uiso 1 1 calc R
C4 C 0.6744(5) 0.7443(3) 0.8725(3) 0.0485(16) Uani 1 1 d .
H4 H 0.7230 0.7702 0.9001 0.058 Uiso 1 1 calc R
C3 C 0.6982(5) 0.7299(3) 0.8221(3) 0.0472(16) Uani 1 1 d .
H3 H 0.7636 0.7461 0.8166 0.057 Uiso 1 1 calc R
C39 C 0.0626(5) 0.8346(4) 0.7847(2) 0.0520(17) Uani 1 1 d .
H54 H 0.0360 0.8794 0.7695 0.062 Uiso 1 1 calc R

loop_
_atom_site_aniso_label
_atom_site_aniso_U_11
_atom_site_aniso_U_22
_atom_site_aniso_U_33
_atom_site_aniso_U_23
_atom_site_aniso_U_13
_atom_site_aniso_U_12
Ru2 0.0232(2) 0.0199(2) 0.0221(2) -0.00169(16) 0.00164(17) 0.00148(16)
Ru1 0.0231(2) 0.0235(2) 0.0325(3) 0.00308(17) 0.00989(19) 0.00082(17)
Cl1 0.0323(7) 0.0282(7) 0.0378(7) 0.0016(6) 0.0101(6) 0.0027(6)
Cl2 0.0327(8) 0.0631(11) 0.0396(8) 0.0086(7) -0.0003(6) -0.0066(7)
Cl3 0.0349(8) 0.0633(11) 0.0512(9) 0.0298(8) 0.0015(7) -0.0124(8)
O1 0.035(2) 0.030(2) 0.038(2) 0.0079(17) 0.0133(17) 0.0037(16)
O2 0.039(2) 0.036(2) 0.042(2) -0.0002(18) 0.0121(18) 0.0028(18)
N2 0.030(2) 0.027(3) 0.035(3) 0.003(2) -0.003(2) 0.003(2)
N8 0.025(2) 0.032(3) 0.020(2) -0.0036(18) 0.0043(17) 0.0037(19)
N9 0.026(2) 0.024(2) 0.037(3) -0.007(2) 0.002(2) 0.0030(19)
N10 0.028(2) 0.025(2) 0.022(2) -0.0023(18) 0.0052(18) 0.0010(18)
N7 0.032(2) 0.024(2) 0.025(2) -0.0028(18) 0.0027(19) 0.0057(19)
N5 0.029(2) 0.023(2) 0.037(3) 0.0014(19) 0.013(2) -0.0014(19)
C11 0.024(3) 0.019(3) 0.025(3) 0.001(2) 0.003(2) 0.000(2)
N3 0.023(2) 0.029(3) 0.038(3) 0.006(2) 0.0089(19) 0.0011(19)
N4 0.026(2) 0.028(3) 0.035(2) 0.0054(19) 0.0128(19) 0.0004(19)
N1 0.036(3) 0.024(2) 0.032(2) 0.001(2) 0.006(2) 0.011(2)
O6 0.073(3) 0.069(3) 0.039(2) 0.017(2) 0.018(2) 0.031(3)
O14 0.062(3) 0.074(4) 0.073(3) 0.026(3) -0.010(3) -0.030(3)
O12 0.052(3) 0.064(3) 0.061(3) 0.030(3) 0.012(2) 0.006(2)
O10 0.062(3) 0.117(5) 0.040(3) 0.003(3) 0.017(2) -0.023(3)
N6 0.032(2) 0.032(3) 0.034(3) 0.004(2) 0.010(2) -0.006(2)
O7 0.051(3) 0.060(3) 0.068(3) 0.005(3) -0.004(2) 0.015(2)
O3 0.047(3) 0.066(3) 0.058(3) 0.002(2) -0.007(2) -0.007(2)
C9 0.027(3) 0.019(3) 0.021(2) 0.004(2) 0.003(2) -0.001(2)
C6 0.022(3) 0.018(3) 0.038(3) 0.009(2) 0.001(2) 0.003(2)
O13 0.043(2) 0.074(4) 0.067(3) 0.016(3) 0.007(2) -0.012(2)
O4 0.067(3) 0.032(3) 0.078(3) 0.001(2) 0.006(3) -0.010(2)
O11 0.064(3) 0.097(4) 0.057(3) 0.044(3) 0.001(2) -0.011(3)
C10 0.036(3) 0.034(3) 0.035(3) 0.008(2) 0.007(3) 0.015(3)
C8 0.025(3) 0.017(3) 0.045(3) 0.002(2) -0.002(2) 0.003(2)
C50 0.034(3) 0.040(4) 0.039(3) -0.008(3) 0.011(3) -0.007(3)
O8 0.058(3) 0.071(4) 0.084(4) 0.040(3) 0.023(3) 0.010(3)
C55 0.032(3) 0.035(3) 0.037(3) 0.006(3) 0.001(2) 0.006(3)
O5 0.076(3) 0.066(4) 0.065(3) 0.005(3) 0.033(3) 0.032(3)
C52 0.037(3) 0.024(3) 0.025(3) 0.000(2) 0.009(2) 0.000(2)
C51 0.025(3) 0.030(3) 0.032(3) -0.010(2) 0.008(2) -0.004(2)
C7 0.038(3) 0.019(3) 0.035(3) 0.004(2) 0.004(3) 0.007(2)
C29 0.043(4) 0.041(4) 0.067(4) -0.004(3) 0.016(3) 0.018(3)
C49 0.026(3) 0.049(4) 0.050(4) -0.017(3) 0.009(3) -0.008(3)
C46 0.032(3) 0.036(3) 0.023(3) 0.004(2) 0.005(2) 0.004(2)
C27 0.036(3) 0.031(3) 0.039(3) -0.002(3) 0.010(3) -0.003(3)
C45 0.042(3) 0.045(4) 0.022(3) -0.007(2) 0.001(2) 0.012(3)
C35 0.043(3) 0.063(5) 0.036(3) -0.001(3) 0.006(3) -0.012(3)
C5 0.030(3) 0.025(3) 0.040(3) 0.004(2) -0.010(3) 0.002(2)
C53 0.040(3) 0.046(4) 0.035(3) 0.013(3) 0.009(3) -0.008(3)
C17 0.030(3) 0.044(4) 0.041(3) 0.008(3) 0.010(3) 0.002(3)
O9 0.058(3) 0.104(5) 0.067(3) -0.027(3) 0.003(3) -0.030(3)
C48 0.028(3) 0.038(4) 0.058(4) -0.013(3) 0.006(3) 0.002(3)
C56 0.026(3) 0.028(3) 0.029(3) 0.003(2) 0.005(2) 0.003(2)
C16 0.037(3) 0.032(3) 0.028(3) 0.009(2) 0.002(2) 0.004(2)
C12 0.051(4) 0.033(4) 0.047(4) -0.001(3) 0.013(3) -0.003(3)
C18 0.029(3) 0.056(4) 0.047(4) 0.007(3) 0.016(3) 0.008(3)
C32 0.035(3) 0.031(3) 0.035(3) 0.001(2) 0.017(3) -0.009(2)
C33 0.046(3) 0.046(4) 0.037(3) -0.008(3) 0.020(3) -0.011(3)
C1 0.029(3) 0.024(3) 0.057(4) 0.014(3) 0.014(3) 0.004(2)
C36 0.044(4) 0.053(4) 0.042(4) 0.002(3) 0.006(3) 0.001(3)
C41 0.046(3) 0.030(3) 0.031(3) -0.002(2) 0.004(3) 0.012(3)
C37 0.046(3) 0.035(3) 0.026(3) -0.002(2) 0.000(3) 0.008(3)
C28 0.036(3) 0.037(4) 0.051(4) 0.006(3) 0.005(3) 0.011(3)
C47 0.028(3) 0.029(3) 0.056(4) -0.004(3) -0.002(3) 0.003(2)
C2 0.042(3) 0.040(4) 0.047(4) 0.006(3) 0.012(3) -0.006(3)
C31 0.029(3) 0.031(3) 0.042(3) 0.002(3) 0.015(3) -0.003(2)
C20 0.046(3) 0.026(3) 0.065(4) 0.010(3) 0.020(3) 0.005(3)
C42 0.043(3) 0.032(3) 0.027(3) -0.001(2) 0.006(2) 0.013(3)
C30 0.047(4) 0.042(4) 0.051(4) -0.012(3) 0.024(3) 0.002(3)
C25 0.029(3) 0.048(4) 0.057(4) 0.007(3) 0.017(3) -0.006(3)
C44 0.068(4) 0.039(4) 0.036(3) -0.016(3) 0.002(3) 0.017(3)
C21 0.027(3) 0.033(3) 0.039(3) 0.002(2) 0.012(2) 0.005(2)
C54 0.050(4) 0.045(4) 0.039(3) 0.019(3) 0.003(3) 0.004(3)
C26 0.031(3) 0.037(3) 0.047(3) 0.007(3) 0.019(3) 0.007(3)
C38 0.063(4) 0.043(4) 0.022(3) -0.002(3) 0.003(3) 0.012(3)
C23 0.040(3) 0.030(3) 0.058(4) 0.007(3) 0.017(3) 0.001(3)
C19 0.036(3) 0.045(4) 0.071(4) 0.013(3) 0.022(3) 0.019(3)
C34 0.051(4) 0.054(4) 0.045(4) -0.009(3) 0.020(3) -0.020(3)
C22 0.031(3) 0.031(3) 0.041(3) 0.006(2) 0.012(2) -0.002(2)
C40 0.073(4) 0.032(4) 0.039(3) -0.001(3) 0.005(3) 0.016(3)
C15 0.047(3) 0.037(4) 0.037(3) -0.001(3) 0.015(3) -0.006(3)
C14 0.052(4) 0.035(4) 0.042(3) -0.008(3) 0.008(3) -0.017(3)
C24 0.050(4) 0.038(4) 0.062(4) 0.007(3) 0.022(3) -0.012(3)
C13 0.056(4) 0.038(4) 0.050(4) -0.009(3) 0.011(3) -0.012(3)
C43 0.072(4) 0.028(3) 0.038(3) -0.006(3) 0.000(3) 0.017(3)
C4 0.047(4) 0.033(4) 0.055(4) 0.003(3) -0.007(3) -0.006(3)
C3 0.037(3) 0.040(4) 0.058(4) 0.007(3) 0.000(3) -0.003(3)
C39 0.072(5) 0.038(4) 0.039(3) 0.008(3) 0.001(3) 0.028(3)

loop_
_atom_type_symbol
_atom_type_description
_atom_type_scat_dispersion_real
_atom_type_scat_dispersion_imag
_atom_type_scat_source
C C 0.0033 0.0016 'International Tables Vol C Tables 4.2.6.8 and 6.1.1.4'
H H 0.0000 0.0000 'International Tables Vol C Tables 4.2.6.8 and 6.1.1.4'
Cl Cl 0.1484 0.1585 'International Tables Vol C Tables 4.2.6.8 and 6.1.1.4'
N N 0.0061 0.0033 'International Tables Vol C Tables 4.2.6.8 and 6.1.1.4'
O O 0.0106 0.0060 'International Tables Vol C Tables 4.2.6.8 and 6.1.1.4'
Ru Ru -1.2594 0.8363 'International Tables Vol C Tables 4.2.6.8 and 6.1.1.4'

loop_
_geom_angle_atom_site_label_1
_geom_angle_atom_site_label_2
_geom_angle_atom_site_label_3
_geom_angle
O1 Ru2 N2 88.37(16)
O1 Ru2 N8 81.00(15)
O1 Ru2 N9 170.31(16)
O1 Ru2 N10 96.42(15)
O1 Ru2 N7 88.05(15)
N8 Ru2 N2 168.04(17)
N8 Ru2 N7 79.17(16)
N9 Ru2 N2 100.51(17)
N9 Ru2 N8 90.49(16)
N9 Ru2 N10 79.45(17)
N9 Ru2 N7 94.94(17)
N10 Ru2 N2 92.66(16)
N10 Ru2 N8 93.96(16)
N10 Ru2 N7 171.16(15)
N7 Ru2 N2 95.09(16)
O2 Ru1 N5 87.89(15)
O2 Ru1 N3 96.43(16)
O2 Ru1 N6 84.40(16)
N5 Ru1 N6 78.67(17)
N3 Ru1 N5 173.00(16)
N3 Ru1 N6 96.22(18)
N4 Ru1 O2 173.38(16)
N4 Ru1 N5 96.25(16)
N4 Ru1 N3 78.96(16)
N4 Ru1 N1 94.40(18)
N4 Ru1 N6 91.34(17)
N1 Ru1 O2 90.15(17)
N1 Ru1 N5 97.59(17)
N1 Ru1 N3 87.93(17)
N1 Ru1 N6 173.48(18)
O6 Cl1 O4 109.4(3)
O3 Cl1 O6 109.4(3)
O3 Cl1 O4 107.6(3)
O5 Cl1 O6 109.8(3)
O5 Cl1 O3 109.7(3)
O5 Cl1 O4 110.8(3)
O10 Cl2 O8 108.4(3)
O7 Cl2 O10 111.8(3)
O7 Cl2 O8 106.1(3)
O9 Cl2 O10 109.5(3)
O9 Cl2 O7 113.7(3)
O9 Cl2 O8 107.0(3)
O12 Cl3 O14 111.0(3)
O13 Cl3 O14 106.8(3)
O13 Cl3 O12 109.5(3)
O11 Cl3 O14 109.1(3)
O11 Cl3 O12 109.6(3)
O11 Cl3 O13 110.7(3)
C7 O1 Ru2 129.2(4)
C10 O2 Ru1 125.5(4)
C9 N2 Ru2 123.3(3)
C16 N2 Ru2 130.7(4)
C16 N2 C9 105.9(4)
C46 N8 Ru2 125.9(4)
C46 N8 C42 117.8(4)
C42 N8 Ru2 115.0(3)
C51 N9 Ru2 115.3(3)
C47 N9 Ru2 126.4(4)
C47 N9 C51 118.3(5)
C52 N10 Ru2 115.6(3)
C56 N10 Ru2 126.5(3)
C56 N10 C52 117.8(4)
C41 N7 Ru2 114.5(3)
C37 N7 Ru2 126.8(4)
C37 N7 C41 118.7(5)
C27 N5 Ru1 126.0(4)
C27 N5 C31 118.7(5)
C31 N5 Ru1 115.3(3)
C16 C11 C10 106.3(4)
C16 C11 C12 122.4(5)
C12 C11 C10 131.1(5)
C17 N3 Ru1 125.7(4)
C17 N3 C21 119.3(5)
C21 N3 Ru1 115.0(3)
C26 N4 Ru1 126.4(4)
C26 N4 C22 118.1(5)
C22 N4 Ru1 115.4(3)
C8 N1 Ru1 122.1(4)
C1 N1 Ru1 131.6(4)
C1 N1 C8 106.3(4)
C32 N6 Ru1 115.5(3)
C36 N6 Ru1 126.2(4)
C36 N6 C32 117.9(5)
N2 C9 C10 109.8(4)
C8 C9 N2 123.6(5)
C8 C9 C10 126.1(5)
C7 C6 C1 103.7(4)
C5 C6 C7 135.6(5)
C5 C6 C1 120.8(5)
O2 C10 C11 128.3(5)
O2 C10 C9 126.3(5)
C11 C10 C9 105.4(4)
N1 C8 C7 109.6(4)
C9 C8 N1 123.1(5)
C9 C8 C7 126.5(5)
C51 C50 H43 120.7
C49 C50 H43 120.7
C49 C50 C51 118.6(6)
C56 C55 H38 120.5
C54 C55 H38 120.5
C54 C55 C56 119.0(5)
N10 C52 C51 113.9(4)
N10 C52 C53 121.8(5)
C53 C52 C51 124.4(5)
N9 C51 C50 122.2(5)
N9 C51 C52 115.3(4)
C50 C51 C52 122.5(5)
O1 C7 C6 127.2(5)
O1 C7 C8 125.1(5)
C8 C7 C6 107.7(5)
C28 C29 H29 120.2
C28 C29 C30 119.6(5)
C30 C29 H29 120.2
C50 C49 H44 120.2
C48 C49 C50 119.6(5)
C48 C49 H44 120.2
N8 C46 H47 118.8
N8 C46 C45 122.4(5)
C45 C46 H47 118.8
N5 C27 H27 118.7
N5 C27 C28 122.6(5)
C28 C27 H27 118.7
C46 C45 H48 120.4
C44 C45 C46 119.1(5)
C44 C45 H48 120.4
C36 C35 H35 120.1
C36 C35 C34 119.8(6)
C34 C35 H35 120.1
C6 C5 H5 119.0
C4 C5 C6 122.1(6)
C4 C5 H5 119.0
C52 C53 H40 120.6
C54 C53 C52 118.9(5)
C54 C53 H40 120.6
N3 C17 H17 119.4
N3 C17 C18 121.2(6)
C18 C17 H17 119.4
C49 C48 H45 119.9
C49 C48 C47 120.2(6)
C47 C48 H45 119.9
N10 C56 C55 122.9(5)
N10 C56 H37 118.6
C55 C56 H37 118.6
N2 C16 C11 112.4(5)
N2 C16 C15 129.3(5)
C15 C16 C11 118.3(5)
C11 C12 H12 120.7
C13 C12 C11 118.6(6)
C13 C12 H12 120.7
C17 C18 H18 120.1
C19 C18 C17 119.7(5)
C19 C18 H18 120.1
N6 C32 C33 121.3(5)
N6 C32 C31 114.7(5)
C33 C32 C31 124.0(5)
C32 C33 H33 120.0
C34 C33 C32 120.0(6)
C34 C33 H33 120.0
N1 C1 C6 112.7(4)
N1 C1 C2 131.0(5)
C2 C1 C6 116.3(5)
N6 C36 C35 122.1(6)
N6 C36 H36 118.9
C35 C36 H36 118.9
N7 C41 C42 115.2(5)
N7 C41 C40 121.5(5)
C40 C41 C42 123.3(5)
N7 C37 H56 118.8
N7 C37 C38 122.4(5)
C38 C37 H56 118.8
C29 C28 C27 118.8(6)
C29 C28 H28 120.6
C27 C28 H28 120.6
N9 C47 C48 121.2(6)
N9 C47 H46 119.4
C48 C47 H46 119.4
C1 C2 H2 120.2
C3 C2 C1 119.6(6)
C3 C2 H2 120.2
N5 C31 C32 115.3(5)
N5 C31 C30 120.5(5)
C30 C31 C32 124.2(5)
C21 C20 H20 120.4
C19 C20 H20 120.4
C19 C20 C21 119.2(6)
N8 C42 C41 114.4(5)
N8 C42 C43 121.6(5)
C43 C42 C41 124.0(5)
C29 C30 C31 119.8(6)
C29 C30 H30 120.1
C31 C30 H30 120.1
C26 C25 H25 120.3
C24 C25 H25 120.3
C24 C25 C26 119.3(5)
C45 C44 H49 120.6
C45 C44 C43 118.7(6)
C43 C44 H49 120.6
N3 C21 C20 120.7(5)
N3 C21 C22 114.7(5)
C20 C21 C22 124.5(5)
C55 C54 H39 120.2
C53 C54 C55 119.7(5)
C53 C54 H39 120.2
N4 C26 C25 122.3(5)
N4 C26 H26 118.8
C25 C26 H26 118.8
C37 C38 H55 120.4
C39 C38 C37 119.2(5)
C39 C38 H55 120.4
C22 C23 H23 120.1
C22 C23 C24 119.7(6)
C24 C23 H23 120.1
C18 C19 C20 119.7(6)
C18 C19 H19 120.1
C20 C19 H19 120.1
C35 C34 H34 120.6
C33 C34 C35 118.8(6)
C33 C34 H34 120.6
N4 C22 C21 115.0(5)
N4 C22 C23 121.3(5)
C23 C22 C21 123.6(5)
C41 C40 H53 120.4
C41 C40 C39 119.2(6)
C39 C40 H53 120.4
C16 C15 H15 121.1
C14 C15 C16 117.9(5)
C14 C15 H15 121.1
C15 C14 H14 118.4
C13 C14 C15 123.1(6)
C13 C14 H14 118.4
C25 C24 C23 119.1(6)
C25 C24 H24 120.5
C23 C24 H24 120.5
C12 C13 C14 119.7(6)
C12 C13 H13 120.2
C14 C13 H13 120.2
C42 C43 H50 119.8
C44 C43 C42 120.3(6)
C44 C43 H50 119.8
C5 C4 H4 120.4
C5 C4 C3 119.3(6)
C3 C4 H4 120.4
C2 C3 H3 119.0
C4 C3 C2 121.9(6)
C4 C3 H3 119.0
C38 C39 C40 119.0(6)
C38 C39 H54 120.5
C40 C39 H54 120.5

loop_
_geom_bond_atom_site_label_1
_geom_bond_atom_site_label_2
_geom_bond_distance
Ru2 O1 2.051(4)
Ru2 N2 2.095(5)
Ru2 N8 2.060(4)
Ru2 N9 2.051(4)
Ru2 N10 2.053(4)
Ru2 N7 2.075(4)
Ru1 O2 2.063(4)
Ru1 N5 2.065(4)
Ru1 N3 2.065(4)
Ru1 N4 2.046(4)
Ru1 N1 2.053(4)
Ru1 N6 2.068(4)
Cl1 O6 1.434(4)
Cl1 O3 1.424(4)
Cl1 O4 1.435(5)
Cl1 O5 1.423(4)
Cl2 O10 1.427(5)
Cl2 O7 1.424(5)
Cl2 O8 1.461(5)
Cl2 O9 1.403(5)
Cl3 O14 1.455(5)
Cl3 O12 1.446(5)
Cl3 O13 1.434(5)
Cl3 O11 1.431(5)
O1 C7 1.233(6)
O2 C10 1.242(6)
N2 C9 1.405(6)
N2 C16 1.390(7)
N8 C46 1.347(6)
N8 C42 1.360(7)
N9 C51 1.368(7)
N9 C47 1.343(7)
N10 C52 1.378(6)
N10 C56 1.332(6)
N7 C41 1.362(7)
N7 C37 1.329(6)
N5 C27 1.331(7)
N5 C31 1.368(7)
C11 C10 1.448(7)
C11 C16 1.400(7)
C11 C12 1.401(8)
N3 C17 1.349(6)
N3 C21 1.360(7)
N4 C26 1.341(6)
N4 C22 1.359(7)
N1 C8 1.425(7)
N1 C1 1.355(7)
N6 C32 1.360(7)
N6 C36 1.355(7)
C9 C10 1.453(7)
C9 C8 1.397(7)
C6 C7 1.444(7)
C6 C5 1.359(7)
C6 C1 1.464(8)
C8 C7 1.428(8)
C50 H43 0.9300
C50 C51 1.393(7)
C50 C49 1.384(8)
C55 H38 0.9300
C55 C56 1.379(7)
C55 C54 1.377(8)
C52 C51 1.480(7)
C52 C53 1.381(7)
C29 H29 0.9300
C29 C28 1.364(9)
C29 C30 1.375(9)
C49 H44 0.9300
C49 C48 1.357(9)
C46 H47 0.9300
C46 C45 1.389(8)
C27 H27 0.9300
C27 C28 1.398(8)
C45 H48 0.9300
C45 C44 1.373(9)
C35 H35 0.9300
C35 C36 1.372(9)
C35 C34 1.376(9)
C5 H5 0.9300
C5 C4 1.336(8)
C53 H40 0.9300
C53 C54 1.376(8)
C17 H17 0.9300
C17 C18 1.381(8)
C48 H45 0.9300
C48 C47 1.405(8)
C56 H37 0.9300
C16 C15 1.398(7)
C12 H12 0.9300
C12 C13 1.351(8)
C18 H18 0.9300
C18 C19 1.362(9)
C32 C33 1.387(8)
C32 C31 1.464(8)
C33 H33 0.9300
C33 C34 1.367(9)
C1 C2 1.398(7)
C36 H36 0.9300
C41 C42 1.487(7)
C41 C40 1.378(8)
C37 H56 0.9300
C37 C38 1.387(8)
C28 H28 0.9300
C47 H46 0.9300
C2 H2 0.9300
C2 C3 1.397(8)
C31 C30 1.394(8)
C20 H20 0.9300
C20 C21 1.387(8)
C20 C19 1.380(8)
C42 C43 1.375(8)
C30 H30 0.9300
C25 H25 0.9300
C25 C26 1.385(8)
C25 C24 1.350(9)
C44 H49 0.9300
C44 C43 1.373(8)
C21 C22 1.470(7)
C54 H39 0.9300
C26 H26 0.9300
C38 H55 0.9300
C38 C39 1.369(8)
C23 H23 0.9300
C23 C22 1.370(8)
C23 C24 1.388(8)
C19 H19 0.9300
C34 H34 0.9300
C40 H53 0.9300
C40 C39 1.391(8)
C15 H15 0.9300
C15 C14 1.387(8)
C14 H14 0.9300
C14 C13 1.385(9)
C24 H24 0.9300
C13 H13 0.9300
C43 H50 0.9300
C4 H4 0.9300
C4 C3 1.386(9)
C3 H3 0.9300
C39 H54 0.9300

loop_
_geom_torsion_atom_site_label_1
_geom_torsion_atom_site_label_2
_geom_torsion_atom_site_label_3
_geom_torsion_atom_site_label_4
_geom_torsion
Ru2 O1 C7 C6 172.9(4)
Ru2 O1 C7 C8 -9.7(8)
Ru2 N2 C9 C10 178.6(3)
Ru2 N2 C9 C8 6.2(7)
Ru2 N2 C16 C11 -175.5(3)
Ru2 N2 C16 C15 7.4(8)
Ru2 N8 C46 C45 165.0(4)
Ru2 N8 C42 C41 14.4(6)
Ru2 N8 C42 C43 -165.1(5)
Ru2 N9 C51 C50 178.5(4)
Ru2 N9 C51 C52 -3.8(5)
Ru2 N9 C47 C48 -178.8(4)
Ru2 N10 C52 C51 6.3(5)
Ru2 N10 C52 C53 -174.0(4)
Ru2 N10 C56 C55 172.9(4)
Ru2 N7 C41 C42 -1.6(6)
Ru2 N7 C41 C40 -179.5(5)
Ru2 N7 C37 C38 175.7(4)
Ru1 O2 C10 C11 169.5(4)
Ru1 O2 C10 C9 -10.4(7)
Ru1 N5 C27 C28 -177.0(4)
Ru1 N5 C31 C32 -0.9(6)
Ru1 N5 C31 C30 177.0(4)
Ru1 N3 C17 C18 178.1(4)
Ru1 N3 C21 C20 -175.4(4)
Ru1 N3 C21 C22 6.2(6)
Ru1 N4 C26 C25 -171.9(4)
Ru1 N4 C22 C21 -8.1(6)
Ru1 N4 C22 C23 175.4(4)
Ru1 N1 C8 C9 14.4(7)
Ru1 N1 C8 C7 -175.0(3)
Ru1 N1 C1 C6 175.4(3)
Ru1 N1 C1 C2 -7.9(9)
Ru1 N6 C32 C33 170.2(4)
Ru1 N6 C32 C31 -8.5(5)
Ru1 N6 C36 C35 -170.3(4)
N2 C9 C10 O2 176.1(5)
N2 C9 C10 C11 -3.8(5)
N2 C9 C8 N1 -179.9(4)
N2 C9 C8 C7 11.1(8)
N2 C16 C15 C14 178.3(5)
N8 C46 C45 C44 -0.2(8)
N8 C42 C43 C44 -2.6(10)
N10 C52 C51 N9 -1.6(6)
N10 C52 C51 C50 176.0(5)
N10 C52 C53 C54 0.0(9)
N7 C41 C42 N8 -8.4(7)
N7 C41 C42 C43 171.0(6)
N7 C41 C40 C39 3.1(10)
N7 C37 C38 C39 3.7(10)
N5 C27 C28 C29 -0.2(9)
N5 C31 C30 C29 0.4(9)
C11 C16 C15 C14 1.3(8)
C11 C12 C13 C14 0.2(9)
N3 C17 C18 C19 -1.8(9)
N3 C21 C22 N4 1.2(7)
N3 C21 C22 C23 177.6(5)
N1 C8 C7 O1 179.8(5)
N1 C8 C7 C6 -2.4(6)
N1 C1 C2 C3 -178.2(6)
N6 C32 C33 C34 2.1(8)
N6 C32 C31 N5 6.2(6)
N6 C32 C31 C30 -171.6(5)
C9 N2 C16 C11 0.7(6)
C9 N2 C16 C15 -176.4(5)
C9 C8 C7 O1 -10.0(9)
C9 C8 C7 C6 167.8(5)
C6 C5 C4 C3 0.4(9)
C6 C1 C2 C3 -1.5(8)
C10 C11 C16 N2 -3.1(6)
C10 C11 C16 C15 174.4(5)
C10 C11 C12 C13 -173.9(6)
C10 C9 C8 N1 8.9(8)
C10 C9 C8 C7 -160.1(5)
C8 N1 C1 C6 -2.0(6)
C8 N1 C1 C2 174.8(6)
C8 C9 C10 O2 -11.8(9)
C8 C9 C10 C11 168.4(5)
C50 C49 C48 C47 0.4(9)
C52 N10 C56 C55 -2.6(7)
C52 C53 C54 C55 -1.3(9)
C51 N9 C47 C48 -0.5(8)
C51 C50 C49 C48 -0.8(8)
C51 C52 C53 C54 179.6(5)
C7 C6 C5 C4 176.9(6)
C7 C6 C1 N1 0.6(6)
C7 C6 C1 C2 -176.7(5)
C49 C50 C51 N9 0.6(8)
C49 C50 C51 C52 -176.8(5)
C49 C48 C47 N9 0.3(9)
C46 N8 C42 C41 -177.9(4)
C46 N8 C42 C43 2.6(8)
C46 C45 C44 C43 0.3(9)
C27 N5 C31 C32 -179.9(4)
C27 N5 C31 C30 -2.0(7)
C45 C44 C43 C42 1.1(10)
C5 C6 C7 O1 -0.1(10)
C5 C6 C7 C8 -177.9(6)
C5 C6 C1 N1 179.7(5)
C5 C6 C1 C2 2.5(8)
C5 C4 C3 C2 0.6(10)
C53 C52 C51 N9 178.8(5)
C53 C52 C51 C50 -3.6(8)
C17 N3 C21 C20 4.4(8)
C17 N3 C21 C22 -174.0(5)
C17 C18 C19 C20 2.4(10)
C56 N10 C52 C51 -177.7(4)
C56 N10 C52 C53 1.9(7)
C56 C55 C54 C53 0.7(9)
C16 N2 C9 C10 2.0(5)
C16 N2 C9 C8 -170.4(5)
C16 C11 C10 O2 -175.8(5)
C16 C11 C10 C9 4.1(5)
C16 C11 C12 C13 0.5(9)
C16 C15 C14 C13 -0.5(9)
C12 C11 C10 O2 -0.7(9)
C12 C11 C10 C9 179.2(5)
C12 C11 C16 N2 -178.8(5)
C12 C11 C16 C15 -1.3(8)
C32 N6 C36 C35 2.6(8)
C32 C33 C34 C35 0.3(8)
C32 C31 C30 C29 178.1(6)
C33 C32 C31 N5 -172.5(5)
C33 C32 C31 C30 9.7(8)
C1 N1 C8 C9 -167.9(5)
C1 N1 C8 C7 2.7(6)
C1 C6 C7 O1 178.9(5)
C1 C6 C7 C8 1.1(5)
C1 C6 C5 C4 -1.9(8)
C1 C2 C3 C4 0.1(9)
C36 N6 C32 C33 -3.5(7)
C36 N6 C32 C31 177.7(5)
C36 C35 C34 C33 -1.2(9)
C41 N7 C37 C38 -1.5(8)
C41 C42 C43 C44 177.9(6)
C41 C40 C39 C38 -0.9(10)
C37 N7 C41 C42 176.0(5)
C37 N7 C41 C40 -1.9(8)
C37 C38 C39 C40 -2.4(10)
C28 C29 C30 C31 1.4(10)
C47 N9 C51 C50 0.0(7)
C47 N9 C51 C52 177.7(5)
C31 N5 C27 C28 1.9(8)
C31 C32 C33 C34 -179.2(5)
C20 C21 C22 N4 -177.2(5)
C20 C21 C22 C23 -0.7(9)
C42 N8 C46 C45 -1.2(7)
C42 C41 C40 C39 -174.6(6)
C30 C29 C28 C27 -1.5(10)
C21 N3 C17 C18 -1.6(8)
C21 C20 C19 C18 0.4(10)
C54 C55 C56 N10 1.3(9)
C26 N4 C22 C21 174.9(5)
C26 N4 C22 C23 -1.7(8)
C26 C25 C24 C23 0.9(10)
C19 C20 C21 N3 -3.8(9)
C19 C20 C21 C22 174.4(6)
C34 C35 C36 N6 -0.3(9)
C22 N4 C26 C25 4.8(8)
C22 C23 C24 C25 2.1(10)
C40 C41 C42 N8 169.5(6)
C40 C41 C42 C43 -11.1(10)
C15 C14 C13 C12 -0.2(10)
C24 C25 C26 N4 -4.5(9)
C24 C23 C22 N4 -1.8(9)
C24 C23 C22 C21 -178.0(6)
